data_7127677
loop_
_publ_author_name
'Hu, Xiao-Qiang'
'Liu, Zi-Kui'
'Hou, Ye-Xing'
'Zhang, Guodong'
'Gao, Yang'

_publ_section_title
;
 Ru-catalysed C(sp<sup>2</sup>)-H vinylation/annulation of benzoic acids
 and alkynes: rapid access to medium-sized lactones.
;
_journal_issue 9
_journal_name_full 'Chemical communications (Cambridge, England)'
_journal_page_first 1113
_journal_page_last 1116
_journal_paper_doi 10.1039/d0cc07573f
_journal_volume 57
_journal_year 2021
_chemical_formula_moiety 'C16 H15 N O3 S'
_chemical_formula_sum 'C16 H15 N O3 S'
_chemical_formula_weight 301.35
_space_group_crystal_system monoclinic
_space_group_IT_number 14
_space_group_name_Hall '-P 2yn'
_space_group_name_H-M_alt 'P 1 21/n 1'
_atom_sites_solution_hydrogens geom
_atom_sites_solution_primary direct
_audit_creation_date 2019-11-05
_audit_creation_method
; 
Olex2 1.2 
(compiled 2018.05.29 svn.r3508 for OlexSys, GUI svn.r5506) 
;
_audit_update_record
;
2020-10-21 deposited with the CCDC.	2020-12-21 downloaded from the CCDC.
;
_cell_angle_alpha 90
_cell_angle_beta 100.979(2)
_cell_angle_gamma 90
_cell_formula_units_Z 4
_cell_length_a 9.3957(10)
_cell_length_b 13.3926(15)
_cell_length_c 11.5446(13)
_cell_measurement_reflns_used 8013
_cell_measurement_temperature 296(2)
_cell_measurement_theta_max 31.22
_cell_measurement_theta_min 2.35
_cell_volume 1426.1(3)
_computing_cell_refinement 'SAINT v7.68A (Bruker, 2009)'
_computing_data_collection 'Bruker APEX2'
_computing_data_reduction 'SAINT v7.68A (Bruker, 2009)'
_computing_molecular_graphics 'Olex2 (Dolomanov et al., 2009)'
_computing_publication_material 'Olex2 (Dolomanov et al., 2009)'
_computing_structure_refinement 'XL (Sheldrick, 2008)'
_computing_structure_solution 'XS (Sheldrick, 2008)'
_diffrn_ambient_temperature 296.15
_diffrn_measured_fraction_theta_full 0.997
_diffrn_measured_fraction_theta_max 0.939
_diffrn_measurement_device_type 'Bruker APEX-II CCD'
_diffrn_measurement_method '\f and \w scans'
_diffrn_radiation_monochromator graphite
_diffrn_radiation_type MoK\a
_diffrn_radiation_wavelength 0.71073
_diffrn_reflns_av_R_equivalents 0.0234
_diffrn_reflns_av_unetI/netI 0.0222
_diffrn_reflns_Laue_measured_fraction_full 0.997
_diffrn_reflns_Laue_measured_fraction_max 0.939
_diffrn_reflns_limit_h_max 12
_diffrn_reflns_limit_h_min -13
_diffrn_reflns_limit_k_max 18
_diffrn_reflns_limit_k_min -19
_diffrn_reflns_limit_l_max 17
_diffrn_reflns_limit_l_min -16
_diffrn_reflns_number 15074
_diffrn_reflns_point_group_measured_fraction_full 0.997
_diffrn_reflns_point_group_measured_fraction_max 0.939
_diffrn_reflns_theta_full 25.242
_diffrn_reflns_theta_max 32.028
_diffrn_reflns_theta_min 2.354
_diffrn_standards_number 0
_exptl_absorpt_coefficient_mu 0.236
_exptl_absorpt_correction_T_max 0.7464
_exptl_absorpt_correction_T_min 0.6791
_exptl_absorpt_correction_type multi-scan
_exptl_absorpt_process_details 'SADABS-2008/1 (Bruker,2008)'
_exptl_crystal_density_diffrn 1.404
_exptl_crystal_description block
_exptl_crystal_F_000 632
_exptl_crystal_size_max 0.12
_exptl_crystal_size_mid 0.1
_exptl_crystal_size_min 0.1
_refine_diff_density_max 1.074
_refine_diff_density_min -0.762
_refine_diff_density_rms 0.062
_refine_ls_extinction_coef 0.023(3)
_refine_ls_extinction_expression Fc^*^=kFc[1+0.001xFc^2^\l^3^/sin(2\q)]^-1/4^
_refine_ls_extinction_method 'SHELXL-2014/7 (Sheldrick 2014'
_refine_ls_goodness_of_fit_ref 1.028
_refine_ls_hydrogen_treatment constr
_refine_ls_matrix_type full
_refine_ls_number_parameters 193
_refine_ls_number_reflns 4665
_refine_ls_number_restraints 0
_refine_ls_restrained_S_all 1.028
_refine_ls_R_factor_all 0.0721
_refine_ls_R_factor_gt 0.0583
_refine_ls_shift/su_max 0.000
_refine_ls_shift/su_mean 0.000
_refine_ls_structure_factor_coef Fsqd
_refine_ls_weighting_details 'w=1/[\s^2^(Fo^2^)+(0.0868P)^2^+0.6812P] where P=(Fo^2^+2Fc^2^)/3'
_refine_ls_weighting_scheme calc
_refine_ls_wR_factor_gt 0.1631
_refine_ls_wR_factor_ref 0.1797
_reflns_Friedel_coverage 0.000
_reflns_number_gt 3662
_reflns_number_total 4665
_reflns_threshold_expression 'I > 2\s(I)'
_cod_data_source_file d0cc07573f2.cif
_cod_data_source_block mo_191101b_0m
_cod_depositor_comments 'Adding full bibliography for 7127677.cif.'
_cod_database_code 7127677
_shelx_shelxl_version_number 2014/7
_shelx_space_group_comment
; 
The symmetry employed for this shelxl refinement is uniquely defined 
by the following loop, which should always be used as a source of 
symmetry information in preference to the above space-group names. 
They are only intended as comments. 
;
_shelx_estimated_absorpt_t_max 0.977
_shelx_estimated_absorpt_t_min 0.972
_olex2_refinement_description
; 
1. Fixed Uiso 
 At 1.2 times of: 
  All C(H) groups, All C(H,H) groups 
 At 1.5 times of: 
  All C(H,H,H) groups 
2.a Secondary CH2 refined with riding coordinates: 
 C9(H9A,H9B) 
2.b Aromatic/amide H refined with riding coordinates: 
 C3(H3), C4(H4), C6(H6), C7(H7), C13(H13), C14(H14), C15(H15) 
2.c Idealised Me refined as rotating group: 
 C1(H1A,H1B,H1C), C16(H16A,H16B,H16C) 
;
_olex2_submission_special_instructions 'No special instructions were received'

loop_
_space_group_symop_operation_xyz
'x, y, z'
'-x+1/2, y+1/2, -z+1/2'
'-x, -y, -z'
'x-1/2, -y-1/2, z-1/2'

loop_
_atom_site_label
_atom_site_type_symbol
_atom_site_fract_x
_atom_site_fract_y
_atom_site_fract_z
_atom_site_U_iso_or_equiv
_atom_site_adp_type
_atom_site_occupancy
_atom_site_site_symmetry_order
_atom_site_calc_flag
_atom_site_refinement_flags_posn
_atom_site_refinement_flags_adp
_atom_site_refinement_flags_occupancy
_atom_site_disorder_assembly
_atom_site_disorder_group
C1 C 0.2182(3) 0.47940(17) 1.05784(18) 0.0591(5) Uani 1 1 d . . . . .
H1A H 0.1807 0.4420 1.1163 0.089 Uiso 1 1 calc GR . . . .
H1B H 0.1449 0.5242 1.0184 0.089 Uiso 1 1 calc GR . . . .
H1C H 0.3012 0.5171 1.0953 0.089 Uiso 1 1 calc GR . . . .
C2 C 0.2616(2) 0.40889(13) 0.96938(15) 0.0449(4) Uani 1 1 d . . . . .
C3 C 0.4017(2) 0.37105(16) 0.98451(16) 0.0515(4) Uani 1 1 d . . . . .
H3 H 0.4702 0.3906 1.0498 0.062 Uiso 1 1 calc R . . . .
C4 C 0.4412(2) 0.30471(15) 0.90412(17) 0.0504(4) Uani 1 1 d . . . . .
H4 H 0.5352 0.2797 0.9154 0.060 Uiso 1 1 calc R . . . .
C5 C 0.33889(19) 0.27597(13) 0.80647(14) 0.0419(3) Uani 1 1 d . . . . .
C6 C 0.1991(2) 0.31325(15) 0.78900(17) 0.0492(4) Uani 1 1 d . . . . .
H6 H 0.1309 0.2940 0.7234 0.059 Uiso 1 1 calc R . . . .
C7 C 0.1619(2) 0.37950(16) 0.87018(17) 0.0515(4) Uani 1 1 d . . . . .
H7 H 0.0681 0.4050 0.8582 0.062 Uiso 1 1 calc R . . . .
C8 C 0.5963(2) 0.30272(14) 0.63535(15) 0.0453(4) Uani 1 1 d . . . . .
C9 C 0.37258(19) 0.29062(15) 0.49505(15) 0.0462(4) Uani 1 1 d . . . . .
H9A H 0.2879 0.3290 0.5043 0.055 Uiso 1 1 calc R . . . .
H9B H 0.3424 0.2338 0.4442 0.055 Uiso 1 1 calc R . . . .
C10 C 0.48081(18) 0.35382(12) 0.44864(14) 0.0391(3) Uani 1 1 d . . . . .
C11 C 0.61023(17) 0.35995(12) 0.52872(13) 0.0375(3) Uani 1 1 d . . . . .
C12 C 0.72919(19) 0.41359(14) 0.50545(16) 0.0453(4) Uani 1 1 d . . . . .
C13 C 0.7079(2) 0.46267(14) 0.39683(17) 0.0520(4) Uani 1 1 d . . . . .
H13 H 0.7835 0.5001 0.3775 0.062 Uiso 1 1 calc R . . . .
C14 C 0.5784(2) 0.45757(15) 0.31707(17) 0.0542(5) Uani 1 1 d . . . . .
H14 H 0.5687 0.4916 0.2458 0.065 Uiso 1 1 calc R . . . .
C15 C 0.4628(2) 0.40284(16) 0.34117(16) 0.0515(4) Uani 1 1 d . . . . .
H15 H 0.3759 0.3990 0.2871 0.062 Uiso 1 1 calc R . . . .
C16 C 0.8701(3) 0.4175(2) 0.5909(2) 0.0761(7) Uani 1 1 d . . . . .
H16A H 0.8615 0.4619 0.6544 0.114 Uiso 1 1 calc GR . . . .
H16B H 0.9447 0.4413 0.5514 0.114 Uiso 1 1 calc GR . . . .
H16C H 0.8947 0.3519 0.6217 0.114 Uiso 1 1 calc GR . . . .
N1 N 0.45722(17) 0.25922(12) 0.60977(13) 0.0468(3) Uani 1 1 d . . . . .
O1 O 0.2525(2) 0.15379(12) 0.63285(15) 0.0694(5) Uani 1 1 d . . . . .
O2 O 0.4912(2) 0.12501(13) 0.76156(16) 0.0753(5) Uani 1 1 d . . . . .
O3 O 0.68076(18) 0.29359(15) 0.72762(13) 0.0710(5) Uani 1 1 d . . . . .
S1 S 0.38320(6) 0.19153(3) 0.70296(4) 0.05113(17) Uani 1 1 d . . . . .

loop_
_atom_site_aniso_label
_atom_site_aniso_U_11
_atom_site_aniso_U_22
_atom_site_aniso_U_33
_atom_site_aniso_U_23
_atom_site_aniso_U_13
_atom_site_aniso_U_12
C1 0.0723(13) 0.0588(11) 0.0482(10) 0.0033(8) 0.0169(9) 0.0131(10)
C2 0.0532(9) 0.0429(8) 0.0399(8) 0.0080(6) 0.0119(7) 0.0042(7)
C3 0.0494(9) 0.0624(11) 0.0406(8) -0.0004(8) 0.0033(7) 0.0027(8)
C4 0.0436(9) 0.0604(11) 0.0469(9) 0.0047(8) 0.0081(7) 0.0090(8)
C5 0.0488(9) 0.0397(8) 0.0392(7) 0.0073(6) 0.0134(6) 0.0010(6)
C6 0.0459(9) 0.0560(10) 0.0438(9) 0.0004(7) 0.0039(7) 0.0009(7)
C7 0.0440(9) 0.0600(11) 0.0496(9) 0.0020(8) 0.0063(7) 0.0101(8)
C8 0.0468(9) 0.0545(10) 0.0350(7) 0.0032(6) 0.0087(6) 0.0006(7)
C9 0.0418(8) 0.0531(9) 0.0428(8) 0.0017(7) 0.0057(7) -0.0065(7)
C10 0.0410(7) 0.0408(8) 0.0357(7) -0.0003(6) 0.0078(6) 0.0008(6)
C11 0.0406(7) 0.0404(7) 0.0325(6) -0.0027(5) 0.0092(5) -0.0020(6)
C12 0.0445(8) 0.0482(9) 0.0458(8) -0.0090(7) 0.0151(7) -0.0079(7)
C13 0.0639(11) 0.0454(9) 0.0538(10) -0.0040(7) 0.0292(9) -0.0087(8)
C14 0.0751(13) 0.0479(9) 0.0434(9) 0.0087(7) 0.0212(9) 0.0053(9)
C15 0.0557(10) 0.0583(11) 0.0391(8) 0.0077(7) 0.0057(7) 0.0049(8)
C16 0.0510(12) 0.103(2) 0.0709(15) -0.0075(14) 0.0035(10) -0.0272(12)
N1 0.0486(8) 0.0547(8) 0.0385(7) 0.0065(6) 0.0113(6) -0.0070(6)
O1 0.0877(11) 0.0620(9) 0.0664(9) -0.0176(7) 0.0347(9) -0.0341(8)
O2 0.1049(14) 0.0553(9) 0.0768(11) 0.0225(8) 0.0459(10) 0.0285(9)
O3 0.0599(9) 0.1074(14) 0.0409(7) 0.0159(8) -0.0029(6) -0.0059(9)
S1 0.0683(3) 0.0400(2) 0.0513(3) 0.00382(16) 0.0269(2) -0.00164(18)

loop_
_atom_type_symbol
_atom_type_description
_atom_type_scat_dispersion_real
_atom_type_scat_dispersion_imag
_atom_type_scat_source
C C 0.0033 0.0016 'International Tables Vol C Tables 4.2.6.8 and 6.1.1.4'
H H 0.0000 0.0000 'International Tables Vol C Tables 4.2.6.8 and 6.1.1.4'
N N 0.0061 0.0033 'International Tables Vol C Tables 4.2.6.8 and 6.1.1.4'
O O 0.0106 0.0060 'International Tables Vol C Tables 4.2.6.8 and 6.1.1.4'
S S 0.1246 0.1234 'International Tables Vol C Tables 4.2.6.8 and 6.1.1.4'

loop_
_geom_angle_atom_site_label_1
_geom_angle_atom_site_label_2
_geom_angle_atom_site_label_3
_geom_angle
_geom_angle_site_symmetry_1
_geom_angle_site_symmetry_3
_geom_angle_publ_flag
C3 C2 C1 121.10(17) . . ?
C3 C2 C7 118.26(17) . . ?
C7 C2 C1 120.65(17) . . ?
C4 C3 C2 121.16(18) . . ?
C3 C4 C5 119.28(17) . . ?
C4 C5 S1 120.98(14) . . ?
C6 C5 C4 120.62(17) . . ?
C6 C5 S1 118.41(14) . . ?
C7 C6 C5 119.22(18) . . ?
C6 C7 C2 121.45(17) . . ?
N1 C8 C11 105.39(14) . . ?
O3 C8 C11 129.84(18) . . ?
O3 C8 N1 124.76(17) . . ?
N1 C9 C10 101.31(14) . . ?
C11 C10 C9 111.39(14) . . ?
C11 C10 C15 120.84(17) . . ?
C15 C10 C9 127.77(17) . . ?
C10 C11 C8 108.69(14) . . ?
C10 C11 C12 122.41(15) . . ?
C12 C11 C8 128.90(16) . . ?
C11 C12 C16 122.16(18) . . ?
C13 C12 C11 115.57(17) . . ?
C13 C12 C16 122.27(18) . . ?
C14 C13 C12 122.22(17) . . ?
C13 C14 C15 121.24(17) . . ?
C14 C15 C10 117.71(18) . . ?
C8 N1 C9 113.03(14) . . ?
C8 N1 S1 125.23(13) . . ?
C9 N1 S1 121.27(12) . . ?
N1 S1 C5 105.86(8) . . ?
O1 S1 C5 108.93(10) . . ?
O1 S1 N1 104.33(9) . . ?
O2 S1 C5 108.71(10) . . ?
O2 S1 N1 107.56(10) . . ?
O2 S1 O1 120.46(12) . . ?

loop_
_geom_bond_atom_site_label_1
_geom_bond_atom_site_label_2
_geom_bond_distance
_geom_bond_site_symmetry_2
_geom_bond_publ_flag
C1 C2 1.503(3) . ?
C2 C3 1.390(3) . ?
C2 C7 1.391(3) . ?
C3 C4 1.386(3) . ?
C4 C5 1.389(3) . ?
C5 C6 1.384(3) . ?
C5 S1 1.7521(18) . ?
C6 C7 1.383(3) . ?
C8 C11 1.477(2) . ?
C8 N1 1.410(2) . ?
C8 O3 1.207(2) . ?
C9 C10 1.498(2) . ?
C9 N1 1.470(2) . ?
C10 C11 1.383(2) . ?
C10 C15 1.385(2) . ?
C11 C12 1.397(2) . ?
C12 C13 1.396(3) . ?
C12 C16 1.494(3) . ?
C13 C14 1.381(3) . ?
C14 C15 1.382(3) . ?
N1 S1 1.6577(15) . ?
O1 S1 1.4284(18) . ?
O2 S1 1.4213(17) . ?

loop_
_geom_torsion_atom_site_label_1
_geom_torsion_atom_site_label_2
_geom_torsion_atom_site_label_3
_geom_torsion_atom_site_label_4
_geom_torsion
_geom_torsion_site_symmetry_1
_geom_torsion_site_symmetry_2
_geom_torsion_site_symmetry_3
_geom_torsion_site_symmetry_4
_geom_torsion_publ_flag
C1 C2 C3 C4 178.86(18) . . . . ?
C1 C2 C7 C6 -178.77(19) . . . . ?
C2 C3 C4 C5 0.3(3) . . . . ?
C3 C2 C7 C6 1.0(3) . . . . ?
C3 C4 C5 C6 0.2(3) . . . . ?
C3 C4 C5 S1 -179.51(15) . . . . ?
C4 C5 C6 C7 -0.2(3) . . . . ?
C4 C5 S1 N1 -84.68(16) . . . . ?
C4 C5 S1 O1 163.64(15) . . . . ?
C4 C5 S1 O2 30.63(18) . . . . ?
C5 C6 C7 C2 -0.5(3) . . . . ?
C6 C5 S1 N1 95.57(15) . . . . ?
C6 C5 S1 O1 -16.12(17) . . . . ?
C6 C5 S1 O2 -149.13(16) . . . . ?
C7 C2 C3 C4 -0.9(3) . . . . ?
C8 C11 C12 C13 -178.32(17) . . . . ?
C8 C11 C12 C16 2.1(3) . . . . ?
C8 N1 S1 C5 72.53(18) . . . . ?
C8 N1 S1 O1 -172.59(16) . . . . ?
C8 N1 S1 O2 -43.56(19) . . . . ?
C9 C10 C11 C8 -1.08(19) . . . . ?
C9 C10 C11 C12 179.15(16) . . . . ?
C9 C10 C15 C14 179.79(18) . . . . ?
C9 N1 S1 C5 -99.08(16) . . . . ?
C9 N1 S1 O1 15.80(18) . . . . ?
C9 N1 S1 O2 144.83(16) . . . . ?
C10 C9 N1 C8 3.8(2) . . . . ?
C10 C9 N1 S1 176.32(12) . . . . ?
C10 C11 C12 C13 1.4(2) . . . . ?
C10 C11 C12 C16 -178.21(19) . . . . ?
C11 C8 N1 C9 -4.5(2) . . . . ?
C11 C8 N1 S1 -176.71(13) . . . . ?
C11 C10 C15 C14 0.1(3) . . . . ?
C11 C12 C13 C14 -0.7(3) . . . . ?
C12 C13 C14 C15 -0.2(3) . . . . ?
C13 C14 C15 C10 0.5(3) . . . . ?
C15 C10 C11 C8 178.63(16) . . . . ?
C15 C10 C11 C12 -1.1(3) . . . . ?
C16 C12 C13 C14 178.9(2) . . . . ?
N1 C8 C11 C10 3.34(19) . . . . ?
N1 C8 C11 C12 -176.91(17) . . . . ?
N1 C9 C10 C11 -1.50(19) . . . . ?
N1 C9 C10 C15 178.81(18) . . . . ?
O3 C8 C11 C10 -175.6(2) . . . . ?
O3 C8 C11 C12 4.2(3) . . . . ?
O3 C8 N1 C9 174.5(2) . . . . ?
O3 C8 N1 S1 2.3(3) . . . . ?
S1 C5 C6 C7 179.60(15) . . . . ?
